data_1518868
loop_
_publ_author_name
'Zhao, Ming'
'Onakpa, Michael Monday'
'Chen, Wei-Lun'
'Santarsiero, Bernard D.'
'Swanson, Steven M.'
'Burdette, Joanna E.'
'Asuzu, Isaac Uzoma'
'Che, Chun-Tao'

_publ_section_title
;
 17-Norpimaranes and (9\bH)-17-Norpimaranes from the Tuber of Icacina
 trichantha.
;
_journal_issue 4
_journal_name_full 'Journal of natural products'
_journal_page_first 789
_journal_page_last 796
_journal_paper_doi 10.1021/np5010328
_journal_volume 78
_journal_year 2015
_chemical_formula_sum 'C20 H20 O6'
_chemical_formula_weight 356.36
_chemical_name_systematic
;
 ?
;
_space_group_crystal_system orthorhombic
_space_group_IT_number 19
_space_group_name_Hall 'P 2ac 2ab'
_space_group_name_H-M_alt 'P 21 21 21'
_symmetry_space_group_name_Hall 'P 2ac 2ab'
_symmetry_space_group_name_H-M 'P 21 21 21'
_atom_sites_solution_hydrogens geom
_audit_creation_method SHELXL-2013
_cell_angle_alpha 90
_cell_angle_beta 90
_cell_angle_gamma 90
_cell_formula_units_Z 4
_cell_length_a 6.2991(2)
_cell_length_b 10.5035(4)
_cell_length_c 24.7572(9)
_cell_measurement_temperature 100(2)
_cell_volume 1638.00(10)
_computing_structure_refinement 'SHELXL-2013 (Sheldrick, 2013)'
_diffrn_ambient_temperature 100(2)
_diffrn_measured_fraction_theta_full 0.996
_diffrn_measured_fraction_theta_max 0.995
_diffrn_radiation_type CuK\a
_diffrn_radiation_wavelength 1.54178
_diffrn_reflns_av_R_equivalents 0.0286
_diffrn_reflns_av_unetI/netI 0.0165
_diffrn_reflns_Laue_measured_fraction_full 0.996
_diffrn_reflns_Laue_measured_fraction_max 0.995
_diffrn_reflns_limit_h_max 7
_diffrn_reflns_limit_h_min -7
_diffrn_reflns_limit_k_max 11
_diffrn_reflns_limit_k_min -12
_diffrn_reflns_limit_l_max 29
_diffrn_reflns_limit_l_min -25
_diffrn_reflns_number 16634
_diffrn_reflns_point_group_measured_fraction_full 0.994
_diffrn_reflns_point_group_measured_fraction_max 0.993
_diffrn_reflns_theta_full 67.679
_diffrn_reflns_theta_max 68.136
_diffrn_reflns_theta_min 3.570
_exptl_absorpt_coefficient_mu 0.888
_exptl_crystal_density_diffrn 1.445
_exptl_crystal_F_000 752
_exptl_crystal_size_max 0.332
_exptl_crystal_size_mid 0.304
_exptl_crystal_size_min 0.202
_refine_diff_density_max 0.307
_refine_diff_density_min -0.436
_refine_diff_density_rms 0.094
_refine_ls_abs_structure_details
;
 Flack x determined using 1219 quotients [(I+)-(I-)]/[(I+)+(I-)]
 (Parsons and Flack (2004), Acta Cryst. A60, s61).
;
_refine_ls_abs_structure_Flack 0.00(3)
_refine_ls_extinction_coef 0.064(2)
_refine_ls_extinction_expression Fc^*^=kFc[1+0.001xFc^2^\l^3^/sin(2\q)]^-1/4^
_refine_ls_extinction_method SHELXL
_refine_ls_goodness_of_fit_ref 1.206
_refine_ls_hydrogen_treatment constr
_refine_ls_matrix_type full
_refine_ls_number_parameters 239
_refine_ls_number_reflns 2981
_refine_ls_number_restraints 0
_refine_ls_restrained_S_all 1.206
_refine_ls_R_factor_all 0.0331
_refine_ls_R_factor_gt 0.0330
_refine_ls_shift/su_max 0.001
_refine_ls_shift/su_mean 0.000
_refine_ls_structure_factor_coef Fsqd
_refine_ls_weighting_details 'w=1/[\s^2^(Fo^2^)+(0.0451P)^2^+0.3247P] where P=(Fo^2^+2Fc^2^)/3'
_refine_ls_weighting_scheme calc
_refine_ls_wR_factor_gt 0.0787
_refine_ls_wR_factor_ref 0.0788
_reflns_Friedel_coverage 0.699
_reflns_Friedel_fraction_full 0.991
_reflns_Friedel_fraction_max 0.989
_reflns_number_gt 2969
_reflns_number_total 2981
_reflns_threshold_expression 'I > 2\s(I)'
_cod_data_source_file np5010328_si_002.cif
_cod_data_source_block a
_cod_depositor_comments 'Adding full bibliography for 1518868.cif.'
_cod_database_code 1518868
_shelx_space_group_comment
;
The symmetry employed for this shelxl refinement is uniquely defined
by the following loop, which should always be used as a source of
symmetry information in preference to the above space-group names.
They are only intended as comments.
;
_shelx_estimated_absorpt_t_min 0.757
_shelx_estimated_absorpt_t_max 0.841
_shelxl_version_number 2013-3

loop_
_space_group_symop_operation_xyz
'x, y, z'
'x+1/2, -y+1/2, -z'
'-x, y+1/2, -z+1/2'
'-x+1/2, -y, z+1/2'

loop_
_atom_site_label
_atom_site_type_symbol
_atom_site_fract_x
_atom_site_fract_y
_atom_site_fract_z
_atom_site_U_iso_or_equiv
_atom_site_adp_type
_atom_site_occupancy
_atom_site_site_symmetry_order
_atom_site_calc_flag
_atom_site_refinement_flags_posn
_atom_site_refinement_flags_adp
C1 C 0.5492(3) 0.70857(18) 0.81002(8) 0.0157(4) Uani 1 1 d . .
H1A H 0.6731 0.6811 0.8317 0.019 Uiso 1 1 calc R U
H1B H 0.5897 0.7858 0.7896 0.019 Uiso 1 1 calc R U
C2 C 0.4842(3) 0.60091(19) 0.77019(8) 0.0164(4) Uani 1 1 d . .
H2A H 0.4912 0.6328 0.7326 0.020 Uiso 1 1 calc R U
H2B H 0.5837 0.5284 0.7736 0.020 Uiso 1 1 calc R U
C3 C 0.2598(3) 0.55716(17) 0.78289(7) 0.0154(4) Uani 1 1 d . .
O3 O 0.1942(2) 0.46632(13) 0.74564(5) 0.0186(3) Uani 1 1 d . .
H3A H 0.0779 0.4350 0.7556 0.022 Uiso 1 1 calc R U
C4 C 0.2419(3) 0.50864(18) 0.84177(8) 0.0144(4) Uani 1 1 d . .
C18 C 0.3492(3) 0.38007(18) 0.85140(8) 0.0181(4) Uani 1 1 d . .
H18A H 0.5017 0.3877 0.8442 0.022 Uiso 1 1 calc R U
H18B H 0.2876 0.3162 0.8272 0.022 Uiso 1 1 calc R U
H18C H 0.3273 0.3539 0.8890 0.022 Uiso 1 1 calc R U
C5 C 0.3147(3) 0.61614(18) 0.88011(8) 0.0143(4) Uani 1 1 d . .
H5A H 0.4469 0.5888 0.8992 0.017 Uiso 1 1 calc R U
C6 C 0.1335(3) 0.62699(19) 0.92124(8) 0.0170(4) Uani 1 1 d . .
H6A H 0.1691 0.5741 0.9536 0.020 Uiso 1 1 calc R U
O6 O -0.0531(2) 0.57240(13) 0.89455(6) 0.0182(3) Uani 1 1 d . .
C19 C 0.0055(3) 0.49738(18) 0.85333(8) 0.0155(4) Uani 1 1 d . .
O19 O -0.1198(2) 0.43130(13) 0.82933(6) 0.0200(3) Uani 1 1 d . .
C7 C 0.0772(3) 0.76191(19) 0.93991(8) 0.0202(4) Uani 1 1 d . .
H7A H -0.0513 0.7908 0.9204 0.024 Uiso 1 1 calc R U
H7B H 0.0432 0.7600 0.9789 0.024 Uiso 1 1 calc R U
C8 C 0.2534(3) 0.85608(18) 0.93043(7) 0.0160(4) Uani 1 1 d . .
C9 C 0.3952(3) 0.84794(17) 0.88696(7) 0.0144(4) Uani 1 1 d . .
C10 C 0.3611(3) 0.73874(18) 0.84764(7) 0.0135(4) Uani 1 1 d . .
C11 C 0.5575(3) 0.93892(18) 0.87964(7) 0.0153(4) Uani 1 1 d . .
H11A H 0.6519 0.9307 0.8499 0.018 Uiso 1 1 calc R U
C12 C 0.5815(3) 1.04026(18) 0.91521(8) 0.0167(4) Uani 1 1 d . .
C13 C 0.4382(3) 1.05235(19) 0.95838(8) 0.0167(4) Uani 1 1 d . .
C14 C 0.2820(3) 0.96012(19) 0.96427(7) 0.0163(4) Uani 1 1 d . .
O14 O 0.1566(2) 0.98759(13) 1.00824(5) 0.0186(3) Uani 1 1 d . .
C15 C 0.4060(3) 1.14186(18) 1.00173(8) 0.0192(4) Uani 1 1 d . .
H15A H 0.4872 1.2161 1.0090 0.023 Uiso 1 1 calc R U
C16 C 0.2384(4) 1.09905(18) 1.02964(8) 0.0198(4) Uani 1 1 d . .
H16A H 0.1820 1.1405 1.0606 0.024 Uiso 1 1 calc R U
C20 C 0.1731(3) 0.77072(18) 0.81046(8) 0.0153(4) Uani 1 1 d . .
H20A H 0.0499 0.7969 0.8327 0.018 Uiso 1 1 calc R U
H20B H 0.2119 0.8430 0.7868 0.018 Uiso 1 1 calc R U
O20 O 0.1151(2) 0.66259(13) 0.77764(5) 0.0168(3) Uani 1 1 d . .
O21 O 0.7345(2) 1.13206(13) 0.91255(6) 0.0223(3) Uani 1 1 d . .
C21 C 0.8953(4) 1.1185(2) 0.87217(8) 0.0225(4) Uani 1 1 d . .
H21A H 0.9625 1.0348 0.8757 0.027 Uiso 1 1 calc R U
H21B H 1.0025 1.1852 0.8769 0.027 Uiso 1 1 calc R U
H21C H 0.8311 1.1262 0.8363 0.027 Uiso 1 1 calc R U

loop_
_atom_site_aniso_label
_atom_site_aniso_U_11
_atom_site_aniso_U_22
_atom_site_aniso_U_33
_atom_site_aniso_U_23
_atom_site_aniso_U_13
_atom_site_aniso_U_12
C1 0.0140(9) 0.0158(9) 0.0172(9) -0.0018(7) 0.0017(7) -0.0025(7)
C2 0.0173(9) 0.0160(8) 0.0160(8) -0.0017(7) 0.0019(7) -0.0017(8)
C3 0.0155(9) 0.0139(8) 0.0166(9) -0.0012(7) -0.0009(7) -0.0002(8)
O3 0.0184(7) 0.0181(7) 0.0191(7) -0.0046(5) -0.0006(5) -0.0046(5)
C4 0.0123(9) 0.0135(9) 0.0175(9) -0.0007(7) -0.0011(7) -0.0012(7)
C18 0.0162(9) 0.0133(9) 0.0249(10) 0.0016(7) -0.0014(8) 0.0000(8)
C5 0.0134(9) 0.0139(9) 0.0157(9) 0.0006(7) -0.0014(7) -0.0017(7)
C6 0.0166(9) 0.0174(9) 0.0171(9) 0.0006(7) -0.0003(8) -0.0046(8)
O6 0.0135(7) 0.0191(7) 0.0220(7) -0.0029(5) 0.0027(5) -0.0033(5)
C19 0.0141(9) 0.0138(9) 0.0187(9) 0.0031(7) 0.0009(8) 0.0008(8)
O19 0.0145(7) 0.0190(7) 0.0265(7) -0.0022(6) -0.0018(6) -0.0035(6)
C7 0.0207(10) 0.0200(10) 0.0198(9) -0.0028(8) 0.0059(8) -0.0040(9)
C8 0.0175(9) 0.0154(9) 0.0151(9) 0.0004(7) -0.0007(8) 0.0004(8)
C9 0.0150(9) 0.0138(9) 0.0142(8) 0.0015(7) -0.0012(7) 0.0007(7)
C10 0.0129(9) 0.0136(9) 0.0141(9) 0.0003(7) 0.0007(7) -0.0007(7)
C11 0.0164(9) 0.0147(9) 0.0149(8) 0.0005(7) 0.0007(7) 0.0010(8)
C12 0.0184(9) 0.0134(9) 0.0184(9) 0.0017(7) -0.0007(8) -0.0015(8)
C13 0.0208(9) 0.0136(9) 0.0156(9) 0.0008(7) -0.0016(7) 0.0023(8)
C14 0.0183(9) 0.0168(9) 0.0138(9) 0.0016(7) 0.0002(7) 0.0026(7)
O14 0.0227(7) 0.0178(7) 0.0154(6) -0.0026(5) 0.0043(6) 0.0004(6)
C15 0.0267(11) 0.0142(9) 0.0166(9) -0.0006(7) -0.0010(8) 0.0008(8)
C16 0.0296(11) 0.0144(9) 0.0156(9) -0.0034(7) 0.0008(8) 0.0032(9)
C20 0.0158(9) 0.0137(9) 0.0164(9) -0.0013(7) -0.0010(7) 0.0005(7)
O20 0.0177(7) 0.0143(6) 0.0185(7) -0.0020(5) -0.0049(5) 0.0007(6)
O21 0.0262(8) 0.0179(7) 0.0228(7) -0.0056(6) 0.0063(6) -0.0085(6)
C21 0.0235(10) 0.0202(10) 0.0237(10) -0.0029(8) 0.0049(9) -0.0075(9)

loop_
_atom_type_symbol
_atom_type_description
_atom_type_scat_dispersion_real
_atom_type_scat_dispersion_imag
_atom_type_scat_source
C C 0.0181 0.0091 'International Tables Vol C Tables 4.2.6.8 and 6.1.1.4'
H H 0.0000 0.0000 'International Tables Vol C Tables 4.2.6.8 and 6.1.1.4'
O O 0.0492 0.0322 'International Tables Vol C Tables 4.2.6.8 and 6.1.1.4'

loop_
_geom_angle_atom_site_label_1
_geom_angle_atom_site_label_2
_geom_angle_atom_site_label_3
_geom_angle
C10 C1 C2 109.28(15)
C3 C2 C1 109.49(15)
O3 C3 O20 106.24(14)
O3 C3 C2 110.31(15)
O20 C3 C2 109.75(15)
O3 C3 C4 112.14(15)
O20 C3 C4 106.96(14)
C2 C3 C4 111.24(15)
C19 C4 C18 109.57(16)
C19 C4 C5 103.40(15)
C18 C4 C5 114.74(16)
C19 C4 C3 105.92(15)
C18 C4 C3 113.91(16)
C5 C4 C3 108.44(15)
C6 C5 C4 103.98(15)
C6 C5 C10 115.09(15)
C4 C5 C10 110.21(15)
O6 C6 C7 108.20(16)
O6 C6 C5 105.58(14)
C7 C6 C5 116.18(16)
C19 O6 C6 110.60(15)
O19 C19 O6 122.14(17)
O19 C19 C4 126.31(18)
O6 C19 C4 111.54(16)
C8 C7 C6 112.97(17)
C14 C8 C9 115.40(17)
C14 C8 C7 121.24(18)
C9 C8 C7 123.34(17)
C8 C9 C11 121.27(17)
C8 C9 C10 116.62(16)
C11 C9 C10 122.08(16)
C9 C10 C20 109.12(15)
C9 C10 C1 115.71(15)
C20 C10 C1 106.02(15)
C9 C10 C5 108.80(14)
C20 C10 C5 110.35(15)
C1 C10 C5 106.77(15)
C12 C11 C9 121.06(17)
O21 C12 C11 125.96(18)
O21 C12 C13 115.25(17)
C11 C12 C13 118.79(18)
C14 C13 C12 118.18(18)
C14 C13 C15 106.11(18)
C12 C13 C15 135.7(2)
O14 C14 C13 110.11(17)
O14 C14 C8 124.61(18)
C13 C14 C8 125.27(18)
C14 O14 C16 105.46(15)
C16 C15 C13 106.01(18)
C15 C16 O14 112.31(17)
O20 C20 C10 111.12(15)
C3 O20 C20 113.19(13)
C12 O21 C21 117.60(15)

loop_
_geom_bond_atom_site_label_1
_geom_bond_atom_site_label_2
_geom_bond_distance
C1 C10 1.540(3)
C1 C2 1.555(3)
C2 C3 1.519(3)
C3 O3 1.390(2)
C3 O20 1.440(2)
C3 C4 1.548(3)
C4 C19 1.521(3)
C4 C18 1.529(3)
C4 C5 1.545(3)
C5 C6 1.534(3)
C5 C10 1.546(3)
C6 O6 1.465(2)
C6 C7 1.532(3)
O6 C19 1.341(2)
C19 O19 1.208(3)
C7 C8 1.505(3)
C8 C14 1.389(3)
C8 C9 1.401(3)
C9 C11 1.411(3)
C9 C10 1.520(3)
C10 C20 1.537(3)
C11 C12 1.390(3)
C12 O21 1.365(2)
C12 C13 1.405(3)
C13 C14 1.388(3)
C13 C15 1.441(3)
C14 O14 1.376(2)
O14 C16 1.384(2)
C15 C16 1.340(3)
C20 O20 1.444(2)
O21 C21 1.430(2)
